data_4305340
loop_
_publ_author_name
'Ramaswamy Murugavel'
'Subramaniam Kuppuswamy'
'S\"oren Randoll'

_publ_contact_author_address
;
Department of Chemistry
Indian Institute of Technology Bombay
Powai
Mumbai
Maharastra
400076
INDIA
;
_publ_contact_author_email RMV@CHEM.IITB.AC.IN
_publ_contact_author_name 'Ramaswamy Murugavel'
_publ_section_title
;
Cooperative Binding of Phosphate Anion and a Neutral Nitrogen Donor to
Alkaline-Earth Metal Ions. Investigation of Group 2 Metal-Organophosphate
Interaction in the Absence and Presence of 1,10-Phenanthroline
;
_journal_name_full 'Inorganic Chemistry'
_journal_page_first 6028
_journal_page_last 6039
_journal_paper_doi 10.1021/ic8003239
_journal_volume 47
_journal_year 2008
_chemical_formula_moiety 'C48 H54 Ca1 N4 O9 P2'
_chemical_formula_sum 'C48 H54 Ca N4 O9 P2'
_chemical_formula_weight 932.97
_chemical_name_systematic
;
 ?
;
_space_group_IT_number 14
_symmetry_cell_setting monoclinic
_symmetry_space_group_name_Hall '-P 2yn'
_symmetry_space_group_name_H-M 'P 1 21/n 1'
_atom_sites_solution_hydrogens geom
_atom_sites_solution_primary direct
_atom_sites_solution_secondary difmap
_audit_creation_method SHELXL-97
_cell_angle_alpha 90.00
_cell_angle_beta 100.874(2)
_cell_angle_gamma 90.00
_cell_formula_units_Z 4
_cell_length_a 13.5565(3)
_cell_length_b 16.4318(3)
_cell_length_c 21.6158(4)
_cell_measurement_reflns_used 19121
_cell_measurement_temperature 150(2)
_cell_measurement_theta_max 32.5905
_cell_measurement_theta_min 2.9126
_cell_volume 4728.63(16)
_computing_cell_refinement 'CrysAlis RED, Oxford Diffraction Ltd.,'
_computing_data_collection 'CrysAlis CCD, Oxford Diffraction Ltd.,'
_computing_data_reduction 'CrysAlis RED, Oxford Diffraction Ltd.,'
_computing_molecular_graphics 'Ortep-3 for Windows (Farrugia, 1997)'
_computing_publication_material 'WinGX publication routines (Farrugia, 1999)'
_computing_structure_refinement 'SHELXL-97 (Sheldrick, 1997)'
_computing_structure_solution 'SHELXS-86 (Sheldrick, 1986)'
_diffrn_ambient_temperature 150(2)
_diffrn_detector_area_resol_mean 15.9948
_diffrn_measured_fraction_theta_full 0.998
_diffrn_measured_fraction_theta_max 0.998
_diffrn_measurement_details
;
  1 omega  -56.00   -5.00   1.0000   35.0000
omega____ theta____ kappa____ phi______ omega'___ theta'___ frames
    -      -29.0346   45.0000  240.0000    0.0000    0.0000 51

  2 omega  -11.00   43.00   1.0000   35.0000
omega____ theta____ kappa____ phi______ omega'___ theta'___ frames
    -      -29.0346   75.0000  120.0000    0.0000    0.0000 54

  3 omega -101.00  -47.00   1.0000   35.0000
omega____ theta____ kappa____ phi______ omega'___ theta'___ frames
    -      -29.0346  -75.0000  120.0000    0.0000    0.0000 54

  4 omega  -60.00   -7.00   1.0000   35.0000
omega____ theta____ kappa____ phi______ omega'___ theta'___ frames
    -      -29.0346   75.0000  240.0000    0.0000    0.0000 53

  5 omega  -60.00   -8.00   1.0000   35.0000
omega____ theta____ kappa____ phi______ omega'___ theta'___ frames
    -      -29.0346   75.0000  120.0000    0.0000    0.0000 52

  6 omega    6.00   57.00   1.0000   35.0000
omega____ theta____ kappa____ phi______ omega'___ theta'___ frames
    -       29.6596  -45.0000  240.0000    0.0000    0.0000 51

  7 omega    8.00   54.00   1.0000   35.0000
omega____ theta____ kappa____ phi______ omega'___ theta'___ frames
    -       29.6596  -75.0000    0.0000    0.0000    0.0000 46

  8 omega  -43.00    7.00   1.0000   35.0000
omega____ theta____ kappa____ phi______ omega'___ theta'___ frames
    -       29.6596  -45.0000  240.0000    0.0000    0.0000 50

  9 omega  -35.00   -4.00   1.0000   35.0000
omega____ theta____ kappa____ phi______ omega'___ theta'___ frames
    -       29.6596  134.0000    1.0000    0.0000    0.0000 31

 10 omega  -43.00  -15.00   1.0000   35.0000
omega____ theta____ kappa____ phi______ omega'___ theta'___ frames
    -       29.6596  -75.0000  240.0000    0.0000    0.0000 28

 11 omega   29.00   57.00   1.0000   35.0000
omega____ theta____ kappa____ phi______ omega'___ theta'___ frames
    -       29.6596  -75.0000  240.0000    0.0000    0.0000 28

 12 omega   48.00   91.00   1.0000   35.0000
omega____ theta____ kappa____ phi______ omega'___ theta'___ frames
    -       29.6596   75.0000    0.0000    0.0000    0.0000 43

 13 omega  -43.00   12.00   1.0000   35.0000
omega____ theta____ kappa____ phi______ omega'___ theta'___ frames
    -       29.6596  -75.0000    0.0000    0.0000    0.0000 55

;
_diffrn_measurement_device_type 'OXFORD DIFFRACTIOM X CALIBUR-S'
_diffrn_measurement_method 'omega(w)-q scan'
_diffrn_orient_matrix_UB_11 -0.0504261924
_diffrn_orient_matrix_UB_12 -0.0019966781
_diffrn_orient_matrix_UB_13 0.0045562021
_diffrn_orient_matrix_UB_21 -0.0100122578
_diffrn_orient_matrix_UB_22 -0.0315086728
_diffrn_orient_matrix_UB_23 -0.0227733229
_diffrn_orient_matrix_UB_31 0.0141149819
_diffrn_orient_matrix_UB_32 -0.0294082767
_diffrn_orient_matrix_UB_33 0.0240249096
_diffrn_radiation_monochromator graphite
_diffrn_radiation_source 'Enhance (Mo) X-ray Source'
_diffrn_radiation_type MoK\a
_diffrn_radiation_wavelength 0.71073
_diffrn_reflns_av_R_equivalents 0.0434
_diffrn_reflns_av_sigmaI/netI 0.0328
_diffrn_reflns_limit_h_max 16
_diffrn_reflns_limit_h_min -16
_diffrn_reflns_limit_k_max 19
_diffrn_reflns_limit_k_min -19
_diffrn_reflns_limit_l_max 25
_diffrn_reflns_limit_l_min -24
_diffrn_reflns_number 40805
_diffrn_reflns_theta_full 25.00
_diffrn_reflns_theta_max 25.00
_diffrn_reflns_theta_min 2.91
_exptl_absorpt_coefficient_mu 0.259
_exptl_absorpt_correction_T_max 0.9524
_exptl_absorpt_correction_T_min 0.9356
_exptl_absorpt_correction_type multi-scan
_exptl_absorpt_process_details
;
CrysAlis RED, Oxford Diffraction Ltd.,Version 1.171.31.5 
(release 28-08-2006 CrysAlis171 .NET) (compiled Aug 28 2006,13:05:05) 
Empirical absorption correction using spherical harmonics,
implemented in SCALE3 ABSPACK scaling algorithm.
;
_exptl_crystal_colour colorless
_exptl_crystal_density_diffrn 1.311
_exptl_crystal_density_method 'not measured'
_exptl_crystal_description prism
_exptl_crystal_F_000 1968
_exptl_crystal_size_max 0.26
_exptl_crystal_size_mid 0.22
_exptl_crystal_size_min 0.19
_refine_diff_density_max 0.788
_refine_diff_density_min -0.443
_refine_diff_density_rms 0.050
_refine_ls_extinction_method none
_refine_ls_goodness_of_fit_ref 1.073
_refine_ls_hydrogen_treatment mixed
_refine_ls_matrix_type full
_refine_ls_number_parameters 577
_refine_ls_number_reflns 8309
_refine_ls_number_restraints 0
_refine_ls_restrained_S_all 1.073
_refine_ls_R_factor_all 0.0611
_refine_ls_R_factor_gt 0.0429
_refine_ls_shift/su_max 0.001
_refine_ls_shift/su_mean 0.000
_refine_ls_structure_factor_coef Fsqd
_refine_ls_weighting_details 'calc w=1/[\s^2^(Fo^2^)+(0.0328P)^2^+4.2325P] where P=(Fo^2^+2Fc^2^)/3'
_refine_ls_weighting_scheme calc
_refine_ls_wR_factor_gt 0.0867
_refine_ls_wR_factor_ref 0.0959
_reflns_number_gt 6615
_reflns_number_total 8309
_reflns_threshold_expression >2sigma(I)
_cod_data_source_file ic8003239-file003_5.cif
_cod_data_source_block newrm103a
_cod_database_code 4305340

loop_
_symmetry_equiv_pos_as_xyz
'x, y, z'
'-x+1/2, y+1/2, -z+1/2'
'-x, -y, -z'
'x-1/2, -y-1/2, z-1/2'

loop_
_atom_site_label
_atom_site_type_symbol
_atom_site_fract_x
_atom_site_fract_y
_atom_site_fract_z
_atom_site_U_iso_or_equiv
_atom_site_adp_type
_atom_site_occupancy
_atom_site_symmetry_multiplicity
_atom_site_calc_flag
_atom_site_refinement_flags
_atom_site_disorder_assembly
_atom_site_disorder_group
Ca1 Ca 0.20229(3) 0.57648(3) 0.56408(2) 0.01546(11) Uani 1 1 d . . .
P1 P 0.08044(4) 0.39185(3) 0.47810(3) 0.01677(13) Uani 1 1 d . . .
P2 P 0.12365(4) 0.65542(4) 0.41034(3) 0.01761(14) Uani 1 1 d . . .
O1 O 0.02753(11) 0.60845(9) 0.55145(7) 0.0203(3) Uani 1 1 d . . .
O2 O 0.13504(11) 0.47183(9) 0.48564(7) 0.0169(3) Uani 1 1 d . . .
O3 O 0.10003(11) 0.34785(9) 0.54355(7) 0.0222(4) Uani 1 1 d . . .
O4 O 0.14408(11) 0.33984(9) 0.43561(7) 0.0220(4) Uani 1 1 d . . .
O5 O 0.19704(11) 0.64884(9) 0.47043(7) 0.0190(3) Uani 1 1 d . . .
O6 O 0.08522(12) 0.56799(10) 0.38825(7) 0.0256(4) Uani 1 1 d . . .
O7 O 0.03640(11) 0.71240(10) 0.40883(7) 0.0228(4) Uani 1 1 d . . .
O8 O 0.18357(12) 0.68295(9) 0.35643(7) 0.0214(4) Uani 1 1 d . . .
N1 N 0.34782(14) 0.46330(12) 0.59033(9) 0.0215(4) Uani 1 1 d . . .
N2 N 0.38564(14) 0.61915(12) 0.55640(9) 0.0206(4) Uani 1 1 d . . .
N3 N 0.29416(14) 0.61079(12) 0.68311(9) 0.0220(4) Uani 1 1 d . . .
N4 N 0.19535(14) 0.72526(12) 0.60384(9) 0.0222(4) Uani 1 1 d . . .
C1 C 0.10604(17) 0.27206(14) 0.39887(11) 0.0229(5) Uani 1 1 d . . .
C2 C 0.12871(19) 0.19450(15) 0.42329(12) 0.0303(6) Uani 1 1 d . . .
C3 C 0.0954(2) 0.12917(17) 0.38337(15) 0.0412(7) Uani 1 1 d . . .
H3 H 0.1091 0.0752 0.3983 0.049 Uiso 1 1 calc R . .
C4 C 0.0435(2) 0.14089(18) 0.32310(14) 0.0442(8) Uani 1 1 d . . .
H4 H 0.0214 0.0953 0.2971 0.053 Uiso 1 1 calc R . .
C5 C 0.0232(2) 0.21869(17) 0.30022(13) 0.0361(7) Uani 1 1 d . . .
H5 H -0.0131 0.2261 0.2585 0.043 Uiso 1 1 calc R . .
C6 C 0.05501(18) 0.28644(16) 0.33726(12) 0.0270(6) Uani 1 1 d . . .
C7 C 0.1902(2) 0.18000(16) 0.48857(13) 0.0366(7) Uani 1 1 d . . .
H7 H 0.2075 0.2343 0.5085 0.044 Uiso 1 1 calc R . .
C8 C 0.2884(2) 0.13602(18) 0.48563(16) 0.0474(8) Uani 1 1 d . . .
H8A H 0.3264 0.1278 0.5284 0.071 Uiso 1 1 calc R . .
H8B H 0.3282 0.1689 0.4616 0.071 Uiso 1 1 calc R . .
H8C H 0.2736 0.0831 0.4650 0.071 Uiso 1 1 calc R . .
C9 C 0.1302(2) 0.1331(2) 0.53007(15) 0.0509(8) Uani 1 1 d . . .
H9A H 0.1719 0.1247 0.5718 0.076 Uiso 1 1 calc R . .
H9B H 0.1102 0.0802 0.5108 0.076 Uiso 1 1 calc R . .
H9C H 0.0702 0.1642 0.5342 0.076 Uiso 1 1 calc R . .
C10 C 0.0432(2) 0.37148(16) 0.31039(12) 0.0309(6) Uani 1 1 d . . .
H10 H 0.0344 0.4089 0.3454 0.037 Uiso 1 1 calc R . .
C11 C -0.0472(2) 0.3833(2) 0.25743(14) 0.0494(8) Uani 1 1 d . . .
H11A H -0.0492 0.4397 0.2427 0.074 Uiso 1 1 calc R . .
H11B H -0.1089 0.3710 0.2730 0.074 Uiso 1 1 calc R . .
H11C H -0.0417 0.3466 0.2225 0.074 Uiso 1 1 calc R . .
C12 C 0.1386(2) 0.3968(2) 0.28866(15) 0.0497(8) Uani 1 1 d . . .
H12A H 0.1305 0.4521 0.2713 0.075 Uiso 1 1 calc R . .
H12B H 0.1520 0.3591 0.2561 0.075 Uiso 1 1 calc R . .
H12C H 0.1949 0.3958 0.3245 0.075 Uiso 1 1 calc R . .
C13 C 0.15723(17) 0.74824(15) 0.31487(11) 0.0225(5) Uani 1 1 d . . .
C14 C 0.18197(18) 0.82697(15) 0.33603(11) 0.0264(6) Uani 1 1 d . . .
C15 C 0.1566(2) 0.88986(16) 0.29258(12) 0.0324(6) Uani 1 1 d . . .
H15 H 0.1715 0.9444 0.3056 0.039 Uiso 1 1 calc R . .
C16 C 0.1103(2) 0.87464(17) 0.23128(13) 0.0347(7) Uani 1 1 d . . .
H16 H 0.0925 0.9186 0.2028 0.042 Uiso 1 1 calc R . .
C17 C 0.0898(2) 0.79590(17) 0.21127(12) 0.0321(6) Uani 1 1 d . . .
H17 H 0.0585 0.7861 0.1688 0.039 Uiso 1 1 calc R . .
C18 C 0.11409(18) 0.73001(15) 0.25235(11) 0.0254(5) Uani 1 1 d . . .
C19 C 0.2380(2) 0.84448(16) 0.40202(12) 0.0365(7) Uani 1 1 d . . .
H19 H 0.2407 0.7930 0.4269 0.044 Uiso 1 1 calc R . .
C20 C 0.3453(3) 0.8709(3) 0.40147(18) 0.0749(12) Uani 1 1 d . . .
H20A H 0.3790 0.8292 0.3805 0.112 Uiso 1 1 calc R . .
H20B H 0.3815 0.8780 0.4449 0.112 Uiso 1 1 calc R . .
H20C H 0.3447 0.9225 0.3787 0.112 Uiso 1 1 calc R . .
C21 C 0.1856(3) 0.9074(2) 0.43413(17) 0.0761(12) Uani 1 1 d . . .
H21A H 0.2239 0.9171 0.4767 0.114 Uiso 1 1 calc R . .
H21B H 0.1181 0.8881 0.4368 0.114 Uiso 1 1 calc R . .
H21C H 0.1805 0.9582 0.4100 0.114 Uiso 1 1 calc R . .
C22 C 0.1022(2) 0.64223(16) 0.23062(12) 0.0317(6) Uani 1 1 d . . .
H22 H 0.0782 0.6100 0.2641 0.038 Uiso 1 1 calc R . .
C23 C 0.0267(2) 0.6307(2) 0.16893(13) 0.0456(8) Uani 1 1 d . . .
H23A H 0.0227 0.5728 0.1577 0.068 Uiso 1 1 calc R . .
H23B H 0.0486 0.6619 0.1353 0.068 Uiso 1 1 calc R . .
H23C H -0.0396 0.6499 0.1743 0.068 Uiso 1 1 calc R . .
C24 C 0.2047(2) 0.60899(19) 0.22346(13) 0.0423(7) Uani 1 1 d . . .
H24A H 0.1976 0.5522 0.2094 0.063 Uiso 1 1 calc R . .
H24B H 0.2511 0.6119 0.2641 0.063 Uiso 1 1 calc R . .
H24C H 0.2312 0.6415 0.1923 0.063 Uiso 1 1 calc R . .
C25 C 0.33210(19) 0.38816(15) 0.60829(11) 0.0279(6) Uani 1 1 d . . .
H25 H 0.2648 0.3719 0.6081 0.033 Uiso 1 1 calc R . .
C26 C 0.4087(2) 0.33091(16) 0.62759(12) 0.0338(6) Uani 1 1 d . . .
H26 H 0.3935 0.2781 0.6411 0.041 Uiso 1 1 calc R . .
C27 C 0.5056(2) 0.35287(17) 0.62655(12) 0.0344(6) Uani 1 1 d . . .
H27 H 0.5588 0.3154 0.6398 0.041 Uiso 1 1 calc R . .
C28 C 0.52628(18) 0.43072(16) 0.60595(11) 0.0265(6) Uani 1 1 d . . .
C29 C 0.44450(17) 0.48493(15) 0.58911(10) 0.0206(5) Uani 1 1 d . . .
C30 C 0.62499(18) 0.45544(18) 0.59933(12) 0.0327(6) Uani 1 1 d . . .
H30 H 0.6795 0.4187 0.6108 0.039 Uiso 1 1 calc R . .
C31 C 0.64228(18) 0.52936(18) 0.57738(11) 0.0308(6) Uani 1 1 d . . .
H31 H 0.7080 0.5434 0.5719 0.037 Uiso 1 1 calc R . .
C32 C 0.56245(17) 0.58726(16) 0.56219(10) 0.0253(6) Uani 1 1 d . . .
C33 C 0.46388(17) 0.56598(15) 0.56901(10) 0.0202(5) Uani 1 1 d . . .
C34 C 0.57799(18) 0.66593(17) 0.54080(11) 0.0291(6) Uani 1 1 d . . .
H34 H 0.6430 0.6826 0.5356 0.035 Uiso 1 1 calc R . .
C35 C 0.49877(19) 0.71828(17) 0.52749(11) 0.0302(6) Uani 1 1 d . . .
H35 H 0.5078 0.7715 0.5124 0.036 Uiso 1 1 calc R . .
C36 C 0.40393(18) 0.69256(15) 0.53639(11) 0.0254(5) Uani 1 1 d . . .
H36 H 0.3497 0.7300 0.5275 0.030 Uiso 1 1 calc R . .
C37 C 0.34126(18) 0.55593(15) 0.72355(11) 0.0257(5) Uani 1 1 d . . .
H37 H 0.3366 0.5004 0.7112 0.031 Uiso 1 1 calc R . .
C38 C 0.39706(19) 0.57487(16) 0.78294(11) 0.0287(6) Uani 1 1 d . . .
H38 H 0.4299 0.5331 0.8096 0.034 Uiso 1 1 calc R . .
C39 C 0.40378(18) 0.65409(16) 0.80223(11) 0.0276(6) Uani 1 1 d . . .
H39 H 0.4420 0.6684 0.8422 0.033 Uiso 1 1 calc R . .
C40 C 0.35343(17) 0.71412(15) 0.76215(11) 0.0248(5) Uani 1 1 d . . .
C41 C 0.30005(16) 0.68936(14) 0.70271(11) 0.0204(5) Uani 1 1 d . . .
C42 C 0.35508(19) 0.79819(16) 0.78000(12) 0.0316(6) Uani 1 1 d . . .
H42 H 0.3923 0.8144 0.8198 0.038 Uiso 1 1 calc R . .
C43 C 0.3047(2) 0.85443(16) 0.74115(12) 0.0322(6) Uani 1 1 d . . .
H43 H 0.3059 0.9097 0.7542 0.039 Uiso 1 1 calc R . .
C44 C 0.24925(18) 0.83225(15) 0.68045(12) 0.0268(6) Uani 1 1 d . . .
C45 C 0.24709(16) 0.75040(14) 0.66056(11) 0.0211(5) Uani 1 1 d . . .
C46 C 0.19510(19) 0.88856(16) 0.63888(13) 0.0326(6) Uani 1 1 d . . .
H46 H 0.1960 0.9446 0.6498 0.039 Uiso 1 1 calc R . .
C47 C 0.14112(19) 0.86309(15) 0.58269(12) 0.0307(6) Uani 1 1 d . . .
H47 H 0.1026 0.9007 0.5547 0.037 Uiso 1 1 calc R . .
C48 C 0.14319(18) 0.78094(15) 0.56673(12) 0.0267(6) Uani 1 1 d . . .
H48 H 0.1054 0.7639 0.5273 0.032 Uiso 1 1 calc R . .
O9 O 0.13523(12) 0.47851(10) 0.63293(7) 0.0258(4) Uani 1 1 d . . .
H3A H 0.0357 0.3183 0.5587 0.103 Uiso 1 1 d . . .
H6A H 0.1046 0.5308 0.4186 0.070 Uiso 1 1 d . . .
H9A H 0.1157 0.4355 0.6080 0.079 Uiso 1 1 d . . .
H9B H 0.0794 0.4938 0.6421 0.093 Uiso 1 1 d . . .

loop_
_atom_site_aniso_label
_atom_site_aniso_U_11
_atom_site_aniso_U_22
_atom_site_aniso_U_33
_atom_site_aniso_U_23
_atom_site_aniso_U_13
_atom_site_aniso_U_12
Ca1 0.0146(2) 0.0158(2) 0.0152(2) 0.00048(18) 0.00073(18) 0.00021(18)
P1 0.0162(3) 0.0158(3) 0.0183(3) -0.0004(2) 0.0031(2) -0.0007(2)
P2 0.0166(3) 0.0198(3) 0.0165(3) 0.0040(2) 0.0034(2) 0.0008(2)
O1 0.0168(8) 0.0218(9) 0.0218(8) -0.0015(7) 0.0025(7) -0.0006(7)
O2 0.0194(8) 0.0136(8) 0.0175(8) 0.0000(6) 0.0029(6) -0.0011(6)
O3 0.0188(8) 0.0235(9) 0.0235(9) 0.0040(7) 0.0022(7) -0.0028(7)
O4 0.0196(8) 0.0201(9) 0.0273(9) -0.0056(7) 0.0070(7) -0.0017(7)
O5 0.0181(8) 0.0193(8) 0.0187(8) 0.0033(6) 0.0014(7) -0.0007(7)
O6 0.0308(9) 0.0241(9) 0.0194(8) 0.0041(7) -0.0017(7) -0.0033(7)
O7 0.0190(8) 0.0276(9) 0.0228(9) 0.0085(7) 0.0066(7) 0.0045(7)
O8 0.0221(8) 0.0238(9) 0.0200(8) 0.0074(7) 0.0081(7) 0.0048(7)
N1 0.0216(10) 0.0231(11) 0.0182(10) -0.0017(8) -0.0005(8) 0.0012(9)
N2 0.0172(10) 0.0261(11) 0.0173(10) -0.0007(8) 0.0004(8) -0.0005(8)
N3 0.0220(10) 0.0226(11) 0.0212(10) -0.0023(8) 0.0036(8) -0.0027(9)
N4 0.0200(10) 0.0222(11) 0.0238(11) -0.0029(8) 0.0026(9) 0.0005(8)
C1 0.0199(12) 0.0221(13) 0.0292(14) -0.0089(10) 0.0111(11) -0.0045(10)
C2 0.0294(14) 0.0248(14) 0.0392(15) -0.0052(11) 0.0131(12) 0.0005(11)
C3 0.0456(18) 0.0230(15) 0.059(2) -0.0071(13) 0.0190(16) -0.0038(13)
C4 0.0518(19) 0.0374(18) 0.0467(19) -0.0217(14) 0.0177(16) -0.0158(15)
C5 0.0344(15) 0.0436(18) 0.0322(15) -0.0143(13) 0.0110(13) -0.0121(13)
C6 0.0227(13) 0.0340(15) 0.0276(14) -0.0069(11) 0.0130(11) -0.0048(11)
C7 0.0408(16) 0.0232(14) 0.0456(17) 0.0019(12) 0.0076(14) 0.0081(12)
C8 0.0347(16) 0.0364(17) 0.070(2) 0.0013(15) 0.0081(15) 0.0024(14)
C9 0.0494(19) 0.053(2) 0.053(2) 0.0141(16) 0.0160(16) 0.0158(16)
C10 0.0343(15) 0.0371(16) 0.0227(13) -0.0017(11) 0.0088(11) -0.0004(12)
C11 0.0437(18) 0.064(2) 0.0403(17) 0.0046(15) 0.0062(15) 0.0007(16)
C12 0.0455(18) 0.053(2) 0.053(2) 0.0094(16) 0.0144(16) -0.0139(16)
C13 0.0196(12) 0.0269(13) 0.0235(13) 0.0111(10) 0.0103(10) 0.0067(10)
C14 0.0281(13) 0.0258(14) 0.0273(13) 0.0070(11) 0.0108(11) 0.0021(11)
C15 0.0388(16) 0.0254(14) 0.0359(15) 0.0098(11) 0.0145(13) 0.0011(12)
C16 0.0377(16) 0.0358(16) 0.0336(15) 0.0185(12) 0.0141(13) 0.0065(13)
C17 0.0318(14) 0.0454(17) 0.0202(13) 0.0119(12) 0.0073(11) 0.0052(13)
C18 0.0240(13) 0.0322(14) 0.0225(13) 0.0051(10) 0.0106(10) 0.0026(11)
C19 0.0540(18) 0.0230(14) 0.0306(15) 0.0063(11) 0.0033(13) -0.0051(13)
C20 0.049(2) 0.113(4) 0.056(2) 0.002(2) -0.0086(18) -0.009(2)
C21 0.093(3) 0.082(3) 0.050(2) -0.025(2) 0.005(2) 0.021(2)
C22 0.0373(15) 0.0376(16) 0.0219(13) 0.0025(11) 0.0098(12) -0.0023(12)
C23 0.0511(19) 0.058(2) 0.0283(15) -0.0055(14) 0.0079(14) -0.0091(16)
C24 0.0501(18) 0.0434(18) 0.0363(16) -0.0029(13) 0.0156(14) 0.0083(15)
C25 0.0281(14) 0.0272(14) 0.0260(13) 0.0002(11) -0.0008(11) -0.0010(11)
C26 0.0413(16) 0.0259(14) 0.0305(14) 0.0025(11) -0.0026(12) 0.0061(12)
C27 0.0332(15) 0.0369(16) 0.0290(14) -0.0017(12) -0.0042(12) 0.0166(13)
C28 0.0259(13) 0.0353(15) 0.0164(12) -0.0051(10) -0.0012(10) 0.0099(11)
C29 0.0178(12) 0.0314(14) 0.0115(11) -0.0053(10) -0.0005(9) 0.0035(10)
C30 0.0192(13) 0.0512(18) 0.0263(14) -0.0066(12) 0.0002(11) 0.0148(12)
C31 0.0166(12) 0.0539(18) 0.0223(13) -0.0086(12) 0.0050(10) 0.0034(12)
C32 0.0180(12) 0.0447(16) 0.0128(11) -0.0091(11) 0.0018(10) 0.0000(11)
C33 0.0170(11) 0.0319(14) 0.0109(11) -0.0053(9) 0.0004(9) 0.0009(10)
C34 0.0210(13) 0.0466(17) 0.0196(12) -0.0037(11) 0.0039(10) -0.0110(12)
C35 0.0274(14) 0.0381(16) 0.0234(13) 0.0021(11) 0.0003(11) -0.0123(12)
C36 0.0234(13) 0.0286(14) 0.0227(13) 0.0019(10) 0.0009(10) -0.0014(11)
C37 0.0285(13) 0.0234(13) 0.0254(13) 0.0004(10) 0.0055(11) -0.0021(11)
C38 0.0284(14) 0.0359(15) 0.0213(13) 0.0031(11) 0.0037(11) -0.0008(12)
C39 0.0233(13) 0.0403(16) 0.0183(12) -0.0044(11) 0.0019(10) -0.0038(12)
C40 0.0198(12) 0.0340(15) 0.0203(12) -0.0061(10) 0.0034(10) -0.0033(11)
C41 0.0167(11) 0.0248(13) 0.0211(12) -0.0040(10) 0.0070(10) -0.0032(10)
C42 0.0284(14) 0.0384(16) 0.0260(14) -0.0153(12) 0.0001(11) -0.0030(12)
C43 0.0341(15) 0.0260(14) 0.0350(15) -0.0151(12) 0.0024(12) -0.0003(12)
C44 0.0246(13) 0.0246(14) 0.0311(14) -0.0092(11) 0.0051(11) -0.0002(11)
C45 0.0147(11) 0.0260(13) 0.0228(12) -0.0076(10) 0.0037(10) -0.0031(10)
C46 0.0323(15) 0.0225(14) 0.0422(16) -0.0107(12) 0.0051(13) 0.0042(12)
C47 0.0306(14) 0.0238(14) 0.0355(15) -0.0022(11) 0.0005(12) 0.0067(11)
C48 0.0242(13) 0.0267(14) 0.0275(14) -0.0044(11) 0.0002(11) 0.0010(11)
O9 0.0267(9) 0.0268(9) 0.0231(9) 0.0039(7) 0.0024(7) -0.0014(7)

loop_
_atom_type_symbol
_atom_type_description
_atom_type_scat_dispersion_real
_atom_type_scat_dispersion_imag
_atom_type_scat_source
C C 0.0033 0.0016 'International Tables Vol C Tables 4.2.6.8 and 6.1.1.4'
H H 0.0000 0.0000 'International Tables Vol C Tables 4.2.6.8 and 6.1.1.4'
N N 0.0061 0.0033 'International Tables Vol C Tables 4.2.6.8 and 6.1.1.4'
O O 0.0106 0.0060 'International Tables Vol C Tables 4.2.6.8 and 6.1.1.4'
Ca Ca 0.2262 0.3064 'International Tables Vol C Tables 4.2.6.8 and 6.1.1.4'
P P 0.1023 0.0942 'International Tables Vol C Tables 4.2.6.8 and 6.1.1.4'

loop_
_geom_angle_atom_site_label_1
_geom_angle_atom_site_label_2
_geom_angle_atom_site_label_3
_geom_angle
_geom_angle_site_symmetry_1
_geom_angle_site_symmetry_3
_geom_angle_publ_flag
O5 Ca1 O1 85.51(5) . . ?
O5 Ca1 O2 79.18(5) . . ?
O1 Ca1 O2 81.08(5) . . ?
O5 Ca1 O9 153.61(6) . . ?
O1 Ca1 O9 75.15(5) . . ?
O2 Ca1 O9 80.22(5) . . ?
O5 Ca1 N4 79.09(6) . . ?
O1 Ca1 N4 74.59(6) . . ?
O2 Ca1 N4 148.39(6) . . ?
O9 Ca1 N4 111.85(6) . . ?
O5 Ca1 N2 71.52(6) . . ?
O1 Ca1 N2 149.99(6) . . ?
O2 Ca1 N2 112.05(6) . . ?
O9 Ca1 N2 132.24(6) . . ?
N4 Ca1 N2 82.13(6) . . ?
O5 Ca1 N1 115.80(6) . . ?
O1 Ca1 N1 147.83(6) . . ?
O2 Ca1 N1 79.88(5) . . ?
O9 Ca1 N1 76.23(6) . . ?
N4 Ca1 N1 130.60(6) . . ?
N2 Ca1 N1 62.07(6) . . ?
O5 Ca1 N3 130.76(6) . . ?
O1 Ca1 N3 109.40(6) . . ?
O2 Ca1 N3 147.75(6) . . ?
O9 Ca1 N3 73.66(6) . . ?
N4 Ca1 N3 61.78(6) . . ?
N2 Ca1 N3 74.43(6) . . ?
N1 Ca1 N3 75.84(6) . . ?
O5 Ca1 P2 17.39(4) . . ?
O1 Ca1 P2 72.29(4) . . ?
O2 Ca1 P2 66.62(4) . . ?
O9 Ca1 P2 136.24(4) . . ?
N4 Ca1 P2 86.70(4) . . ?
N2 Ca1 P2 87.92(4) . . ?
N1 Ca1 P2 122.00(4) . . ?
N3 Ca1 P2 145.28(5) . . ?
O1 P1 O2 118.42(9) 3_566 . ?
O1 P1 O3 111.91(9) 3_566 . ?
O2 P1 O3 108.05(9) . . ?
O1 P1 O4 110.04(9) 3_566 . ?
O2 P1 O4 102.66(8) . . ?
O3 P1 O4 104.55(9) . . ?
O5 P2 O7 117.34(9) . . ?
O5 P2 O6 109.18(9) . . ?
O7 P2 O6 110.38(9) . . ?
O5 P2 O8 107.96(9) . . ?
O7 P2 O8 108.19(9) . . ?
O6 P2 O8 102.77(9) . . ?
O5 P2 Ca1 28.09(6) . . ?
O7 P2 Ca1 110.18(6) . . ?
O6 P2 Ca1 88.52(6) . . ?
O8 P2 Ca1 132.89(6) . . ?
P1 O1 Ca1 157.64(10) 3_566 . ?
P1 O2 Ca1 142.70(9) . . ?
P1 O3 H3A 117.61(12) . . ?
C1 O4 P1 124.07(14) . . ?
P2 O5 Ca1 134.52(9) . . ?
P2 O6 H6A 111.38(13) . . ?
C13 O8 P2 125.31(14) . . ?
C25 N1 C29 117.2(2) . . ?
C25 N1 Ca1 123.64(16) . . ?
C29 N1 Ca1 119.00(15) . . ?
C36 N2 C33 117.7(2) . . ?
C36 N2 Ca1 120.30(15) . . ?
C33 N2 Ca1 121.92(15) . . ?
C37 N3 C41 116.5(2) . . ?
C37 N3 Ca1 124.22(16) . . ?
C41 N3 Ca1 119.09(15) . . ?
C48 N4 C45 117.5(2) . . ?
C48 N4 Ca1 119.76(15) . . ?
C45 N4 Ca1 122.71(15) . . ?
C2 C1 C6 123.3(2) . . ?
C2 C1 O4 118.6(2) . . ?
C6 C1 O4 117.8(2) . . ?
C1 C2 C3 116.5(2) . . ?
C1 C2 C7 122.7(2) . . ?
C3 C2 C7 120.7(2) . . ?
C4 C3 C2 121.8(3) . . ?
C4 C3 H3 119.1 . . ?
C2 C3 H3 119.1 . . ?
C3 C4 C5 120.1(3) . . ?
C3 C4 H4 119.9 . . ?
C5 C4 H4 119.9 . . ?
C4 C5 C6 121.1(3) . . ?
C4 C5 H5 119.5 . . ?
C6 C5 H5 119.5 . . ?
C5 C6 C1 117.1(2) . . ?
C5 C6 C10 121.3(2) . . ?
C1 C6 C10 121.3(2) . . ?
C2 C7 C8 111.5(2) . . ?
C2 C7 C9 111.5(2) . . ?
C8 C7 C9 110.5(2) . . ?
C2 C7 H7 107.7 . . ?
C8 C7 H7 107.7 . . ?
C9 C7 H7 107.7 . . ?
C7 C8 H8A 109.5 . . ?
C7 C8 H8B 109.5 . . ?
H8A C8 H8B 109.5 . . ?
C7 C8 H8C 109.5 . . ?
H8A C8 H8C 109.5 . . ?
H8B C8 H8C 109.5 . . ?
C7 C9 H9A 109.5 . . ?
C7 C9 H9B 109.5 . . ?
H9A C9 H9B 109.5 . . ?
C7 C9 H9C 109.5 . . ?
H9A C9 H9C 109.5 . . ?
H9B C9 H9C 109.5 . . ?
C6 C10 C12 109.8(2) . . ?
C6 C10 C11 114.7(2) . . ?
C12 C10 C11 110.2(2) . . ?
C6 C10 H10 107.3 . . ?
C12 C10 H10 107.3 . . ?
C11 C10 H10 107.3 . . ?
C10 C11 H11A 109.5 . . ?
C10 C11 H11B 109.5 . . ?
H11A C11 H11B 109.5 . . ?
C10 C11 H11C 109.5 . . ?
H11A C11 H11C 109.5 . . ?
H11B C11 H11C 109.5 . . ?
C10 C12 H12A 109.5 . . ?
C10 C12 H12B 109.5 . . ?
H12A C12 H12B 109.5 . . ?
C10 C12 H12C 109.5 . . ?
H12A C12 H12C 109.5 . . ?
H12B C12 H12C 109.5 . . ?
C14 C13 C18 123.2(2) . . ?
C14 C13 O8 119.0(2) . . ?
C18 C13 O8 117.7(2) . . ?
C13 C14 C15 117.0(2) . . ?
C13 C14 C19 122.3(2) . . ?
C15 C14 C19 120.7(2) . . ?
C16 C15 C14 121.5(3) . . ?
C16 C15 H15 119.2 . . ?
C14 C15 H15 119.2 . . ?
C17 C16 C15 120.1(2) . . ?
C17 C16 H16 120.0 . . ?
C15 C16 H16 120.0 . . ?
C16 C17 C18 121.2(2) . . ?
C16 C17 H17 119.4 . . ?
C18 C17 H17 119.4 . . ?
C17 C18 C13 116.9(2) . . ?
C17 C18 C22 122.7(2) . . ?
C13 C18 C22 120.2(2) . . ?
C21 C19 C14 111.8(3) . . ?
C21 C19 C20 110.2(3) . . ?
C14 C19 C20 111.0(2) . . ?
C21 C19 H19 107.9 . . ?
C14 C19 H19 107.9 . . ?
C20 C19 H19 107.9 . . ?
C19 C20 H20A 109.5 . . ?
C19 C20 H20B 109.5 . . ?
H20A C20 H20B 109.5 . . ?
C19 C20 H20C 109.5 . . ?
H20A C20 H20C 109.5 . . ?
H20B C20 H20C 109.5 . . ?
C19 C21 H21A 109.5 . . ?
C19 C21 H21B 109.5 . . ?
H21A C21 H21B 109.5 . . ?
C19 C21 H21C 109.5 . . ?
H21A C21 H21C 109.5 . . ?
H21B C21 H21C 109.5 . . ?
C18 C22 C24 109.0(2) . . ?
C18 C22 C23 113.7(2) . . ?
C24 C22 C23 109.8(2) . . ?
C18 C22 H22 108.1 . . ?
C24 C22 H22 108.1 . . ?
C23 C22 H22 108.1 . . ?
C22 C23 H23A 109.5 . . ?
C22 C23 H23B 109.5 . . ?
H23A C23 H23B 109.5 . . ?
C22 C23 H23C 109.5 . . ?
H23A C23 H23C 109.5 . . ?
H23B C23 H23C 109.5 . . ?
C22 C24 H24A 109.5 . . ?
C22 C24 H24B 109.5 . . ?
H24A C24 H24B 109.5 . . ?
C22 C24 H24C 109.5 . . ?
H24A C24 H24C 109.5 . . ?
H24B C24 H24C 109.5 . . ?
N1 C25 C26 124.1(2) . . ?
N1 C25 H25 117.9 . . ?
C26 C25 H25 117.9 . . ?
C27 C26 C25 118.5(3) . . ?
C27 C26 H26 120.7 . . ?
C25 C26 H26 120.7 . . ?
C26 C27 C28 119.8(2) . . ?
C26 C27 H27 120.1 . . ?
C28 C27 H27 120.1 . . ?
C27 C28 C29 117.6(2) . . ?
C27 C28 C30 122.6(2) . . ?
C29 C28 C30 119.8(2) . . ?
N1 C29 C28 122.7(2) . . ?
N1 C29 C33 118.5(2) . . ?
C28 C29 C33 118.7(2) . . ?
C31 C30 C28 121.4(2) . . ?
C31 C30 H30 119.3 . . ?
C28 C30 H30 119.3 . . ?
C30 C31 C32 120.5(2) . . ?
C30 C31 H31 119.7 . . ?
C32 C31 H31 119.7 . . ?
C34 C32 C33 117.7(2) . . ?
C34 C32 C31 122.3(2) . . ?
C33 C32 C31 120.0(2) . . ?
N2 C33 C32 122.4(2) . . ?
N2 C33 C29 118.3(2) . . ?
C32 C33 C29 119.3(2) . . ?
C35 C34 C32 119.3(2) . . ?
C35 C34 H34 120.3 . . ?
C32 C34 H34 120.3 . . ?
C34 C35 C36 119.2(2) . . ?
C34 C35 H35 120.4 . . ?
C36 C35 H35 120.4 . . ?
N2 C36 C35 123.7(2) . . ?
N2 C36 H36 118.2 . . ?
C35 C36 H36 118.2 . . ?
N3 C37 C38 124.2(2) . . ?
N3 C37 H37 117.9 . . ?
C38 C37 H37 117.9 . . ?
C39 C38 C37 119.1(2) . . ?
C39 C38 H38 120.4 . . ?
C37 C38 H38 120.4 . . ?
C38 C39 C40 119.0(2) . . ?
C38 C39 H39 120.5 . . ?
C40 C39 H39 120.5 . . ?
C39 C40 C41 117.8(2) . . ?
C39 C40 C42 122.0(2) . . ?
C41 C40 C42 120.2(2) . . ?
N3 C41 C40 123.3(2) . . ?
N3 C41 C45 118.0(2) . . ?
C40 C41 C45 118.7(2) . . ?
C43 C42 C40 120.9(2) . . ?
C43 C42 H42 119.5 . . ?
C40 C42 H42 119.5 . . ?
C42 C43 C44 121.0(2) . . ?
C42 C43 H43 119.5 . . ?
C44 C43 H43 119.5 . . ?
C46 C44 C45 117.2(2) . . ?
C46 C44 C43 122.8(2) . . ?
C45 C44 C43 120.0(2) . . ?
N4 C45 C44 122.9(2) . . ?
N4 C45 C41 117.8(2) . . ?
C44 C45 C41 119.2(2) . . ?
C47 C46 C44 119.9(2) . . ?
C47 C46 H46 120.0 . . ?
C44 C46 H46 120.0 . . ?
C46 C47 C48 119.1(2) . . ?
C46 C47 H47 120.5 . . ?
C48 C47 H47 120.5 . . ?
N4 C48 C47 123.4(2) . . ?
N4 C48 H48 118.3 . . ?
C47 C48 H48 118.3 . . ?
Ca1 O9 H9A 104.49(12) . . ?
Ca1 O9 H9B 112.84(13) . . ?
H9A O9 H9B 101.33(16) . . ?

loop_
_geom_bond_atom_site_label_1
_geom_bond_atom_site_label_2
_geom_bond_distance
_geom_bond_site_symmetry_2
_geom_bond_publ_flag
Ca1 O5 2.3372(15) . ?
Ca1 O1 2.3914(15) . ?
Ca1 O2 2.4658(15) . ?
Ca1 O9 2.4786(16) . ?
Ca1 N4 2.5989(19) . ?
Ca1 N2 2.6179(19) . ?
Ca1 N1 2.6928(19) . ?
Ca1 N3 2.6980(19) . ?
Ca1 P2 3.5392(7) . ?
P1 O1 1.4825(16) 3_566 ?
P1 O2 1.5021(15) . ?
P1 O3 1.5661(16) . ?
P1 O4 1.6178(16) . ?
P2 O5 1.4835(16) . ?
P2 O7 1.5040(16) . ?
P2 O6 1.5716(17) . ?
P2 O8 1.6062(16) . ?
O1 P1 1.4825(16) 3_566 ?
O3 H3A 1.1015(15) . ?
O4 C1 1.408(3) . ?
O6 H6A 0.8986(15) . ?
O8 C13 1.402(3) . ?
N1 C25 1.324(3) . ?
N1 C29 1.363(3) . ?
N2 C36 1.321(3) . ?
N2 C33 1.361(3) . ?
N3 C37 1.332(3) . ?
N3 C41 1.356(3) . ?
N4 C48 1.329(3) . ?
N4 C45 1.357(3) . ?
C1 C2 1.391(3) . ?
C1 C6 1.400(3) . ?
C2 C3 1.398(4) . ?
C2 C7 1.516(4) . ?
C3 C4 1.373(4) . ?
C3 H3 0.9500 . ?
C4 C5 1.380(4) . ?
C4 H4 0.9500 . ?
C5 C6 1.391(4) . ?
C5 H5 0.9500 . ?
C6 C10 1.510(4) . ?
C7 C8 1.527(4) . ?
C7 C9 1.528(4) . ?
C7 H7 1.0000 . ?
C8 H8A 0.9800 . ?
C8 H8B 0.9800 . ?
C8 H8C 0.9800 . ?
C9 H9A 0.9800 . ?
C9 H9B 0.9800 . ?
C9 H9C 0.9800 . ?
C10 C12 1.515(4) . ?
C10 C11 1.523(4) . ?
C10 H10 1.0000 . ?
C11 H11A 0.9800 . ?
C11 H11B 0.9800 . ?
C11 H11C 0.9800 . ?
C12 H12A 0.9800 . ?
C12 H12B 0.9800 . ?
C12 H12C 0.9800 . ?
C13 C14 1.392(3) . ?
C13 C18 1.400(3) . ?
C14 C15 1.395(3) . ?
C14 C19 1.512(4) . ?
C15 C16 1.378(4) . ?
C15 H15 0.9500 . ?
C16 C17 1.376(4) . ?
C16 H16 0.9500 . ?
C17 C18 1.400(3) . ?
C17 H17 0.9500 . ?
C18 C22 1.516(4) . ?
C19 C21 1.497(4) . ?
C19 C20 1.521(4) . ?
C19 H19 1.0000 . ?
C20 H20A 0.9800 . ?
C20 H20B 0.9800 . ?
C20 H20C 0.9800 . ?
C21 H21A 0.9800 . ?
C21 H21B 0.9800 . ?
C21 H21C 0.9800 . ?
C22 C24 1.528(4) . ?
C22 C23 1.532(4) . ?
C22 H22 1.0000 . ?
C23 H23A 0.9800 . ?
C23 H23B 0.9800 . ?
C23 H23C 0.9800 . ?
C24 H24A 0.9800 . ?
C24 H24B 0.9800 . ?
C24 H24C 0.9800 . ?
C25 C26 1.405(4) . ?
C25 H25 0.9500 . ?
C26 C27 1.366(4) . ?
C26 H26 0.9500 . ?
C27 C28 1.400(4) . ?
C27 H27 0.9500 . ?
C28 C29 1.415(3) . ?
C28 C30 1.431(4) . ?
C29 C33 1.440(3) . ?
C30 C31 1.341(4) . ?
C30 H30 0.9500 . ?
C31 C32 1.432(3) . ?
C31 H31 0.9500 . ?
C32 C34 1.402(4) . ?
C32 C33 1.416(3) . ?
C34 C35 1.364(4) . ?
C34 H34 0.9500 . ?
C35 C36 1.401(3) . ?
C35 H35 0.9500 . ?
C36 H36 0.9500 . ?
C37 C38 1.397(3) . ?
C37 H37 0.9500 . ?
C38 C39 1.365(4) . ?
C38 H38 0.9500 . ?
C39 C40 1.402(3) . ?
C39 H39 0.9500 . ?
C40 C41 1.410(3) . ?
C40 C42 1.433(4) . ?
C41 C45 1.451(3) . ?
C42 C43 1.345(4) . ?
C42 H42 0.9500 . ?
C43 C44 1.431(3) . ?
C43 H43 0.9500 . ?
C44 C46 1.398(4) . ?
C44 C45 1.411(3) . ?
C46 C47 1.360(4) . ?
C46 H46 0.9500 . ?
C47 C48 1.395(3) . ?
C47 H47 0.9500 . ?
C48 H48 0.9500 . ?
O9 H9A 0.8983(16) . ?
O9 H9B 0.8550(16) . ?

loop_
_geom_torsion_atom_site_label_1
_geom_torsion_atom_site_label_2
_geom_torsion_atom_site_label_3
_geom_torsion_atom_site_label_4
_geom_torsion
_geom_torsion_site_symmetry_1
_geom_torsion_site_symmetry_2
_geom_torsion_site_symmetry_3
_geom_torsion_site_symmetry_4
_geom_torsion_publ_flag
O1 Ca1 P2 O5 138.12(14) . . . . ?
O2 Ca1 P2 O5 -134.13(14) . . . . ?
O9 Ca1 P2 O5 -178.14(14) . . . . ?
N4 Ca1 P2 O5 63.25(14) . . . . ?
N2 Ca1 P2 O5 -18.98(13) . . . . ?
N1 Ca1 P2 O5 -73.86(14) . . . . ?
N3 Ca1 P2 O5 39.42(15) . . . . ?
O5 Ca1 P2 O7 -110.52(15) . . . . ?
O1 Ca1 P2 O7 27.60(8) . . . . ?
O2 Ca1 P2 O7 115.35(8) . . . . ?
O9 Ca1 P2 O7 71.34(9) . . . . ?
N4 Ca1 P2 O7 -47.27(8) . . . . ?
N2 Ca1 P2 O7 -129.50(8) . . . . ?
N1 Ca1 P2 O7 175.62(9) . . . . ?
N3 Ca1 P2 O7 -71.11(11) . . . . ?
O5 Ca1 P2 O6 138.28(15) . . . . ?
O1 Ca1 P2 O6 -83.59(8) . . . . ?
O2 Ca1 P2 O6 4.15(7) . . . . ?
O9 Ca1 P2 O6 -39.86(9) . . . . ?
N4 Ca1 P2 O6 -158.47(8) . . . . ?
N2 Ca1 P2 O6 119.30(8) . . . . ?
N1 Ca1 P2 O6 64.43(8) . . . . ?
N3 Ca1 P2 O6 177.70(10) . . . . ?
O5 Ca1 P2 O8 32.16(15) . . . . ?
O1 Ca1 P2 O8 170.28(10) . . . . ?
O2 Ca1 P2 O8 -101.97(10) . . . . ?
O9 Ca1 P2 O8 -145.98(10) . . . . ?
N4 Ca1 P2 O8 95.41(10) . . . . ?
N2 Ca1 P2 O8 13.18(10) . . . . ?
N1 Ca1 P2 O8 -41.69(10) . . . . ?
N3 Ca1 P2 O8 71.58(12) . . . . ?
O5 Ca1 O1 P1 64.2(3) . . . 3_566 ?
O2 Ca1 O1 P1 -15.6(3) . . . 3_566 ?
O9 Ca1 O1 P1 -97.7(3) . . . 3_566 ?
N4 Ca1 O1 P1 144.1(3) . . . 3_566 ?
N2 Ca1 O1 P1 103.6(3) . . . 3_566 ?
N1 Ca1 O1 P1 -69.9(3) . . . 3_566 ?
N3 Ca1 O1 P1 -164.0(2) . . . 3_566 ?
P2 Ca1 O1 P1 52.6(2) . . . 3_566 ?
O1 P1 O2 Ca1 103.77(15) 3_566 . . . ?
O3 P1 O2 Ca1 -24.72(17) . . . . ?
O4 P1 O2 Ca1 -134.84(14) . . . . ?
O5 Ca1 O2 P1 -162.18(15) . . . . ?
O1 Ca1 O2 P1 -75.09(14) . . . . ?
O9 Ca1 O2 P1 1.25(14) . . . . ?
N4 Ca1 O2 P1 -114.88(15) . . . . ?
N2 Ca1 O2 P1 133.01(14) . . . . ?
N1 Ca1 O2 P1 78.86(15) . . . . ?
N3 Ca1 O2 P1 37.3(2) . . . . ?
P2 Ca1 O2 P1 -149.57(15) . . . . ?
O1 P1 O4 C1 -31.4(2) 3_566 . . . ?
O2 P1 O4 C1 -158.33(17) . . . . ?
O3 P1 O4 C1 88.95(18) . . . . ?
O7 P2 O5 Ca1 81.72(14) . . . . ?
O6 P2 O5 Ca1 -44.78(15) . . . . ?
O8 P2 O5 Ca1 -155.80(11) . . . . ?
O1 Ca1 O5 P2 -39.63(13) . . . . ?
O2 Ca1 O5 P2 42.12(12) . . . . ?
O9 Ca1 O5 P2 2.9(2) . . . . ?
N4 Ca1 O5 P2 -114.78(13) . . . . ?
N2 Ca1 O5 P2 159.96(14) . . . . ?
N1 Ca1 O5 P2 115.20(13) . . . . ?
N3 Ca1 O5 P2 -151.48(11) . . . . ?
O5 P2 O8 C13 -128.79(18) . . . . ?
O7 P2 O8 C13 -0.9(2) . . . . ?
O6 P2 O8 C13 115.90(18) . . . . ?
Ca1 P2 O8 C13 -144.07(15) . . . . ?
O5 Ca1 N1 C25 -132.59(17) . . . . ?
O1 Ca1 N1 C25 -5.4(2) . . . . ?
O2 Ca1 N1 C25 -59.93(18) . . . . ?
O9 Ca1 N1 C25 22.37(17) . . . . ?
N4 Ca1 N1 C25 129.50(17) . . . . ?
N2 Ca1 N1 C25 178.32(19) . . . . ?
N3 Ca1 N1 C25 98.67(18) . . . . ?
P2 Ca1 N1 C25 -114.00(17) . . . . ?
O5 Ca1 N1 C29 51.69(17) . . . . ?
O1 Ca1 N1 C29 178.93(13) . . . . ?
O2 Ca1 N1 C29 124.35(16) . . . . ?
O9 Ca1 N1 C29 -153.36(16) . . . . ?
N4 Ca1 N1 C29 -46.22(18) . . . . ?
N2 Ca1 N1 C29 2.60(14) . . . . ?
N3 Ca1 N1 C29 -77.06(15) . . . . ?
P2 Ca1 N1 C29 70.28(16) . . . . ?
O5 Ca1 N2 C36 41.69(16) . . . . ?
O1 Ca1 N2 C36 -0.2(2) . . . . ?
O2 Ca1 N2 C36 111.26(17) . . . . ?
O9 Ca1 N2 C36 -151.84(15) . . . . ?
N4 Ca1 N2 C36 -39.38(17) . . . . ?
N1 Ca1 N2 C36 175.85(19) . . . . ?
N3 Ca1 N2 C36 -102.19(17) . . . . ?
P2 Ca1 N2 C36 47.57(16) . . . . ?
O5 Ca1 N2 C33 -134.35(17) . . . . ?
O1 Ca1 N2 C33 -176.29(14) . . . . ?
O2 Ca1 N2 C33 -64.77(17) . . . . ?
O9 Ca1 N2 C33 32.12(19) . . . . ?
N4 Ca1 N2 C33 144.58(17) . . . . ?
N1 Ca1 N2 C33 -0.19(15) . . . . ?
N3 Ca1 N2 C33 81.77(16) . . . . ?
P2 Ca1 N2 C33 -128.47(16) . . . . ?
O5 Ca1 N3 C37 -139.76(17) . . . . ?
O1 Ca1 N3 C37 119.06(18) . . . . ?
O2 Ca1 N3 C37 14.6(2) . . . . ?
O9 Ca1 N3 C37 51.80(18) . . . . ?
N4 Ca1 N3 C37 178.5(2) . . . . ?
N2 Ca1 N3 C37 -92.19(18) . . . . ?
N1 Ca1 N3 C37 -27.73(18) . . . . ?
P2 Ca1 N3 C37 -154.27(15) . . . . ?
O5 Ca1 N3 C41 35.25(19) . . . . ?
O1 Ca1 N3 C41 -65.93(17) . . . . ?
O2 Ca1 N3 C41 -170.41(14) . . . . ?
O9 Ca1 N3 C41 -133.20(17) . . . . ?
N4 Ca1 N3 C41 -6.51(15) . . . . ?
N2 Ca1 N3 C41 82.82(16) . . . . ?
N1 Ca1 N3 C41 147.28(17) . . . . ?
P2 Ca1 N3 C41 20.7(2) . . . . ?
O5 Ca1 N4 C48 34.23(17) . . . . ?
O1 Ca1 N4 C48 -54.07(17) . . . . ?
O2 Ca1 N4 C48 -13.1(2) . . . . ?
O9 Ca1 N4 C48 -120.68(17) . . . . ?
N2 Ca1 N4 C48 106.81(18) . . . . ?
N1 Ca1 N4 C48 148.98(16) . . . . ?
N3 Ca1 N4 C48 -176.69(19) . . . . ?
P2 Ca1 N4 C48 18.46(17) . . . . ?
O5 Ca1 N4 C45 -142.56(18) . . . . ?
O1 Ca1 N4 C45 129.14(18) . . . . ?
O2 Ca1 N4 C45 170.12(15) . . . . ?
O9 Ca1 N4 C45 62.53(18) . . . . ?
N2 Ca1 N4 C45 -69.98(17) . . . . ?
N1 Ca1 N4 C45 -27.8(2) . . . . ?
N3 Ca1 N4 C45 6.52(16) . . . . ?
P2 Ca1 N4 C45 -158.33(17) . . . . ?
P1 O4 C1 C2 -98.2(2) . . . . ?
P1 O4 C1 C6 87.6(2) . . . . ?
C6 C1 C2 C3 -1.6(4) . . . . ?
O4 C1 C2 C3 -175.5(2) . . . . ?
C6 C1 C2 C7 175.7(2) . . . . ?
O4 C1 C2 C7 1.8(4) . . . . ?
C1 C2 C3 C4 0.3(4) . . . . ?
C7 C2 C3 C4 -177.1(3) . . . . ?
C2 C3 C4 C5 0.4(5) . . . . ?
C3 C4 C5 C6 0.3(4) . . . . ?
C4 C5 C6 C1 -1.5(4) . . . . ?
C4 C5 C6 C10 173.2(3) . . . . ?
C2 C1 C6 C5 2.2(4) . . . . ?
O4 C1 C6 C5 176.2(2) . . . . ?
C2 C1 C6 C10 -172.5(2) . . . . ?
O4 C1 C6 C10 1.5(3) . . . . ?
C1 C2 C7 C8 -116.7(3) . . . . ?
C3 C2 C7 C8 60.5(3) . . . . ?
C1 C2 C7 C9 119.3(3) . . . . ?
C3 C2 C7 C9 -63.4(3) . . . . ?
C5 C6 C10 C12 -94.0(3) . . . . ?
C1 C6 C10 C12 80.5(3) . . . . ?
C5 C6 C10 C11 30.8(3) . . . . ?
C1 C6 C10 C11 -154.8(2) . . . . ?
P2 O8 C13 C14 79.2(3) . . . . ?
P2 O8 C13 C18 -105.7(2) . . . . ?
C18 C13 C14 C15 3.6(4) . . . . ?
O8 C13 C14 C15 178.4(2) . . . . ?
C18 C13 C14 C19 -173.7(2) . . . . ?
O8 C13 C14 C19 1.1(3) . . . . ?
C13 C14 C15 C16 -0.8(4) . . . . ?
C19 C14 C15 C16 176.5(2) . . . . ?
C14 C15 C16 C17 -1.3(4) . . . . ?
C15 C16 C17 C18 0.7(4) . . . . ?
C16 C17 C18 C13 1.9(4) . . . . ?
C16 C17 C18 C22 -173.8(2) . . . . ?
C14 C13 C18 C17 -4.1(4) . . . . ?
O8 C13 C18 C17 -179.0(2) . . . . ?
C14 C13 C18 C22 171.7(2) . . . . ?
O8 C13 C18 C22 -3.2(3) . . . . ?
C13 C14 C19 C21 -128.6(3) . . . . ?
C15 C14 C19 C21 54.2(4) . . . . ?
C13 C14 C19 C20 107.9(3) . . . . ?
C15 C14 C19 C20 -69.3(3) . . . . ?
C17 C18 C22 C24 100.6(3) . . . . ?
C13 C18 C22 C24 -75.0(3) . . . . ?
C17 C18 C22 C23 -22.3(3) . . . . ?
C13 C18 C22 C23 162.2(2) . . . . ?
C29 N1 C25 C26 1.8(3) . . . . ?
Ca1 N1 C25 C26 -173.96(18) . . . . ?
N1 C25 C26 C27 -1.6(4) . . . . ?
C25 C26 C27 C28 -0.6(4) . . . . ?
C26 C27 C28 C29 2.3(4) . . . . ?
C26 C27 C28 C30 -175.3(2) . . . . ?
C25 N1 C29 C28 0.1(3) . . . . ?
Ca1 N1 C29 C28 176.10(16) . . . . ?
C25 N1 C29 C33 179.2(2) . . . . ?
Ca1 N1 C29 C33 -4.8(3) . . . . ?
C27 C28 C29 N1 -2.2(3) . . . . ?
C30 C28 C29 N1 175.5(2) . . . . ?
C27 C28 C29 C33 178.7(2) . . . . ?
C30 C28 C29 C33 -3.6(3) . . . . ?
C27 C28 C30 C31 177.6(2) . . . . ?
C29 C28 C30 C31 0.0(4) . . . . ?
C28 C30 C31 C32 2.5(4) . . . . ?
C30 C31 C32 C34 178.2(2) . . . . ?
C30 C31 C32 C33 -1.4(4) . . . . ?
C36 N2 C33 C32 0.9(3) . . . . ?
Ca1 N2 C33 C32 176.99(15) . . . . ?
C36 N2 C33 C29 -178.2(2) . . . . ?
Ca1 N2 C33 C29 -2.1(3) . . . . ?
C34 C32 C33 N2 -0.9(3) . . . . ?
C31 C32 C33 N2 178.7(2) . . . . ?
C34 C32 C33 C29 178.2(2) . . . . ?
C31 C32 C33 C29 -2.2(3) . . . . ?
N1 C29 C33 N2 4.6(3) . . . . ?
C28 C29 C33 N2 -176.3(2) . . . . ?
N1 C29 C33 C32 -174.53(19) . . . . ?
C28 C29 C33 C32 4.6(3) . . . . ?
C33 C32 C34 C35 -0.1(3) . . . . ?
C31 C32 C34 C35 -179.6(2) . . . . ?
C32 C34 C35 C36 0.9(4) . . . . ?
C33 N2 C36 C35 0.1(3) . . . . ?
Ca1 N2 C36 C35 -176.13(18) . . . . ?
C34 C35 C36 N2 -1.0(4) . . . . ?
C41 N3 C37 C38 -1.6(3) . . . . ?
Ca1 N3 C37 C38 173.49(18) . . . . ?
N3 C37 C38 C39 0.9(4) . . . . ?
C37 C38 C39 C40 0.8(4) . . . . ?
C38 C39 C40 C41 -1.6(3) . . . . ?
C38 C39 C40 C42 178.4(2) . . . . ?
C37 N3 C41 C40 0.7(3) . . . . ?
Ca1 N3 C41 C40 -174.71(17) . . . . ?
C37 N3 C41 C45 -178.2(2) . . . . ?
Ca1 N3 C41 C45 6.4(3) . . . . ?
C39 C40 C41 N3 0.9(3) . . . . ?
C42 C40 C41 N3 -179.1(2) . . . . ?
C39 C40 C41 C45 179.8(2) . . . . ?
C42 C40 C41 C45 -0.2(3) . . . . ?
C39 C40 C42 C43 -178.8(2) . . . . ?
C41 C40 C42 C43 1.2(4) . . . . ?
C40 C42 C43 C44 -1.0(4) . . . . ?
C42 C43 C44 C46 179.4(3) . . . . ?
C42 C43 C44 C45 -0.1(4) . . . . ?
C48 N4 C45 C44 -1.5(3) . . . . ?
Ca1 N4 C45 C44 175.37(17) . . . . ?
C48 N4 C45 C41 176.9(2) . . . . ?
Ca1 N4 C45 C41 -6.2(3) . . . . ?
C46 C44 C45 N4 -0.1(4) . . . . ?
C43 C44 C45 N4 179.5(2) . . . . ?
C46 C44 C45 C41 -178.5(2) . . . . ?
C43 C44 C45 C41 1.1(4) . . . . ?
N3 C41 C45 N4 -0.4(3) . . . . ?
C40 C41 C45 N4 -179.4(2) . . . . ?
N3 C41 C45 C44 178.0(2) . . . . ?
C40 C41 C45 C44 -0.9(3) . . . . ?
C45 C44 C46 C47 1.8(4) . . . . ?
C43 C44 C46 C47 -177.8(3) . . . . ?
C44 C46 C47 C48 -1.8(4) . . . . ?
C45 N4 C48 C47 1.4(4) . . . . ?
Ca1 N4 C48 C47 -175.51(19) . . . . ?
C46 C47 C48 N4 0.2(4) . . . . ?
